data_7152245
loop_
_publ_author_name
'Pyta, Krystian'
'Przybylski, Piotr'
'Wicher, Barbara'
'Gdaniec, Maria'
'Stefa\'nska, Joanna'

_publ_section_title
;
 Intramolecular proton transfer impact on antibacterial properties of
 ansamycin antibiotic rifampicin and its new amino analogues.
;
_journal_issue 12
_journal_name_full 'Organic &amp; biomolecular chemistry'
_journal_page_first 2385
_journal_page_last 2388
_journal_paper_doi 10.1039/c2ob00008c
_journal_volume 10
_journal_year 2012
_chemical_absolute_configuration syn
_chemical_formula_moiety 'C43 H58 N4 O12, 2(C2 H3 Cl3)'
_chemical_formula_sum 'C47 H64 Cl6 N4 O12'
_chemical_formula_weight 1089.72
_chemical_name_common ' rifampicin 1,1,1-trichloroethane solvate'
_chemical_name_systematic
;
?
;
_space_group_IT_number 4
_symmetry_cell_setting monoclinic
_symmetry_space_group_name_Hall 'P 2yb'
_symmetry_space_group_name_H-M 'P 1 21 1'
_atom_sites_solution_hydrogens geom
_atom_sites_solution_primary direct
_atom_sites_solution_secondary difmap
_audit_creation_method SHELXL-97
_cell_angle_alpha 90.00
_cell_angle_beta 101.595(3)
_cell_angle_gamma 90.00
_cell_formula_units_Z 2
_cell_length_a 10.9716(4)
_cell_length_b 18.7546(6)
_cell_length_c 13.2194(4)
_cell_measurement_reflns_used 15280
_cell_measurement_temperature 130(2)
_cell_measurement_theta_max 28.07
_cell_measurement_theta_min 1.89
_cell_volume 2664.62(15)
_computing_cell_refinement
;
CrysAlis RED
;
_computing_data_collection
;
CrysAlis CCD (Oxford Diffraction, 2007)
;
_computing_data_reduction
;
CrysAlis RED (Oxford Diffraction, 2007)
;
_computing_molecular_graphics
;
Ortep III for Windows (Farrugia, 1997)
;
_computing_publication_material SHELXL-97
_computing_structure_refinement 'SHELXL-97 (Sheldrick, 2008)'
_computing_structure_solution 'SHELXS-97 (Sheldrick, 2008)'
_diffrn_ambient_temperature 130(2)
_diffrn_measured_fraction_theta_full 0.994
_diffrn_measured_fraction_theta_max 0.994
_diffrn_measurement_device_type 'Kuma KM4CCD \k geometry'
_diffrn_measurement_method '\w scans'
_diffrn_radiation_monochromator graphite
_diffrn_radiation_source 'fine-focus sealed tube'
_diffrn_radiation_type MoK\a
_diffrn_radiation_wavelength 0.71073
_diffrn_reflns_av_R_equivalents 0.0359
_diffrn_reflns_av_sigmaI/netI 0.0474
_diffrn_reflns_limit_h_max 12
_diffrn_reflns_limit_h_min -13
_diffrn_reflns_limit_k_max 22
_diffrn_reflns_limit_k_min -22
_diffrn_reflns_limit_l_max 15
_diffrn_reflns_limit_l_min -15
_diffrn_reflns_number 21144
_diffrn_reflns_theta_full 25.03
_diffrn_reflns_theta_max 25.03
_diffrn_reflns_theta_min 4.13
_diffrn_standards_decay_% 0
_diffrn_standards_interval_count 0
_diffrn_standards_interval_time 0
_diffrn_standards_number 0
_exptl_absorpt_coefficient_mu 0.384
_exptl_absorpt_correction_T_max 1.000
_exptl_absorpt_correction_T_min 0.881
_exptl_absorpt_correction_type multi-scan
_exptl_absorpt_process_details
;
SCALE3 ABSPACK scaling algorithm
(Oxford Diffraction, 2007)
;
_exptl_crystal_colour red
_exptl_crystal_density_diffrn 1.358
_exptl_crystal_density_method 'not measured'
_exptl_crystal_description plate
_exptl_crystal_F_000 1144
_exptl_crystal_size_max 0.4
_exptl_crystal_size_mid 0.3
_exptl_crystal_size_min 0.03
_refine_diff_density_max 0.763
_refine_diff_density_min -0.544
_refine_diff_density_rms 0.071
_refine_ls_abs_structure_details 'Flack H D (1983), Acta Cryst. A39, 876-881'
_refine_ls_abs_structure_Flack 0.06(10)
_refine_ls_extinction_method none
_refine_ls_goodness_of_fit_ref 1.052
_refine_ls_hydrogen_treatment constr
_refine_ls_matrix_type full
_refine_ls_number_parameters 639
_refine_ls_number_reflns 4837
_refine_ls_number_restraints 1
_refine_ls_restrained_S_all 1.052
_refine_ls_R_factor_all 0.0803
_refine_ls_R_factor_gt 0.0538
_refine_ls_shift/su_max 0.000
_refine_ls_shift/su_mean 0.000
_refine_ls_structure_factor_coef Fsqd
_refine_ls_weighting_details 'calc w=1/[\s^2^(Fo^2^)+(0.1102P)^2^+0.3937P] where P=(Fo^2^+2Fc^2^)/3'
_refine_ls_weighting_scheme calc
_refine_ls_wR_factor_gt 0.1389
_refine_ls_wR_factor_ref 0.1652
_reflns_number_gt 3547
_reflns_number_total 4837
_reflns_threshold_expression I>2/s(I))
_cod_data_source_file c2ob00008c.txt
_cod_data_source_block b23bx
_cod_original_sg_symbol_H-M 'P 21'
_cod_database_code 7152245

loop_
_symmetry_equiv_pos_as_xyz
'x, y, z'
'-x, y+1/2, -z'

loop_
_atom_site_label
_atom_site_type_symbol
_atom_site_fract_x
_atom_site_fract_y
_atom_site_fract_z
_atom_site_U_iso_or_equiv
_atom_site_adp_type
_atom_site_occupancy
_atom_site_symmetry_multiplicity
_atom_site_calc_flag
_atom_site_refinement_flags
O1 O 0.6516(4) 0.6065(2) 0.6584(3) 0.0263(10) Uani 1 1 d .
H1 H 0.6123 0.5712 0.6743 0.039 Uiso 1 1 calc R
O4 O 0.5098(4) 0.8567(2) 0.8221(3) 0.0300(10) Uani 1 1 d .
H4O H 0.5448 0.8918 0.8008 0.045 Uiso 1 1 calc R
O6 O 0.6968(4) 0.9231(2) 0.5113(3) 0.0237(9) Uani 1 1 d .
O8 O 0.6979(4) 0.6731(2) 0.5057(3) 0.0293(10) Uani 1 1 d .
H8 H 0.6805 0.6384 0.5404 0.044 Uiso 1 1 calc R
O11 O 0.5787(4) 0.9671(2) 0.7334(3) 0.0300(10) Uani 1 1 d .
O12 O 0.7860(4) 1.0102(2) 0.6298(3) 0.0264(10) Uani 1 1 d .
O15 O 0.5093(5) 0.5201(2) 0.7129(3) 0.0373(11) Uani 1 1 d .
O21 O 0.9385(4) 0.5862(2) 1.0874(3) 0.0267(9) Uani 1 1 d .
H21 H 0.9925 0.6140 1.0728 0.040 Uiso 1 1 calc R
O23 O 1.0908(3) 0.7036(2) 1.1102(3) 0.0221(9) Uani 1 1 d .
H23O H 1.1550 0.7032 1.1572 0.033 Uiso 1 1 calc R
O25 O 0.9856(4) 0.8928(2) 1.0645(3) 0.0289(10) Uani 1 1 d .
O27 O 1.0733(4) 0.8797(3) 0.7848(3) 0.0342(11) Uani 1 1 d .
O35 O 1.1938(5) 0.8882(3) 1.1108(4) 0.0428(12) Uani 1 1 d .
N2 N 0.5462(4) 0.6039(2) 0.8409(4) 0.0202(10) Uani 1 1 d .
H2N H 0.5267 0.6141 0.9022 0.030 Uiso 1 1 d R
N38 N 0.4783(4) 0.6859(3) 0.9852(4) 0.0222(11) Uani 1 1 d .
N39 N 0.4494(5) 0.6962(3) 1.0808(3) 0.0231(11) Uani 1 1 d .
N40 N 0.3212(5) 0.7085(3) 1.2482(3) 0.0227(11) Uani 1 1 d .
C1 C 0.6087(5) 0.6669(3) 0.6958(4) 0.0205(12) Uani 1 1 d .
C2 C 0.5604(5) 0.6676(3) 0.7845(4) 0.0201(12) Uani 1 1 d .
C3 C 0.5274(6) 0.7326(3) 0.8277(4) 0.0216(13) Uani 1 1 d .
C4 C 0.5415(5) 0.7964(3) 0.7773(4) 0.0181(12) Uani 1 1 d .
C5 C 0.6169(5) 0.8625(3) 0.6362(4) 0.0229(13) Uani 1 1 d .
C6 C 0.6692(5) 0.8590(3) 0.5479(4) 0.0209(13) Uani 1 1 d .
C7 C 0.6949(5) 0.7966(3) 0.5017(4) 0.0210(12) Uani 1 1 d .
C8 C 0.6715(6) 0.7340(3) 0.5493(4) 0.0245(13) Uani 1 1 d .
C9 C 0.6208(5) 0.7322(3) 0.6438(4) 0.0191(12) Uani 1 1 d .
C10 C 0.5912(5) 0.7976(3) 0.6865(4) 0.0194(12) Uani 1 1 d .
C11 C 0.6150(6) 0.9354(3) 0.6628(4) 0.0231(13) Uani 1 1 d .
C12 C 0.6726(6) 0.9772(3) 0.5832(4) 0.0248(14) Uani 1 1 d .
C13 C 0.5851(6) 1.0323(3) 0.5275(5) 0.0297(14) Uani 1 1 d .
H13A H 0.6268 1.0595 0.4809 0.045 Uiso 1 1 calc R
H13B H 0.5601 1.0647 0.5778 0.045 Uiso 1 1 calc R
H13C H 0.5113 1.0088 0.4873 0.045 Uiso 1 1 calc R
C14 C 0.7525(6) 0.7947(4) 0.4072(4) 0.0295(14) Uani 1 1 d .
H14A H 0.8256 0.7635 0.4202 0.044 Uiso 1 1 calc R
H14B H 0.7776 0.8429 0.3918 0.044 Uiso 1 1 calc R
H14C H 0.6916 0.7764 0.3484 0.044 Uiso 1 1 calc R
C15 C 0.5215(6) 0.5377(3) 0.8055(4) 0.0240(13) Uani 1 1 d .
C16 C 0.5014(5) 0.4826(3) 0.8813(4) 0.0219(13) Uani 1 1 d .
C17 C 0.5668(6) 0.4792(3) 0.9792(5) 0.0244(13) Uani 1 1 d .
H17 H 0.5432 0.4420 1.0200 0.037 Uiso 1 1 calc R
C18 C 0.6676(5) 0.5240(3) 1.0312(4) 0.0222(12) Uani 1 1 d .
H18 H 0.7065 0.5558 0.9916 0.033 Uiso 1 1 calc R
C19 C 0.7072(5) 0.5217(3) 1.1331(4) 0.0248(13) Uani 1 1 d .
H19 H 0.6760 0.4835 1.1677 0.037 Uiso 1 1 calc R
C20 C 0.7961(6) 0.5724(3) 1.2010(4) 0.0243(13) Uani 1 1 d .
H20 H 0.8628 0.5436 1.2454 0.036 Uiso 1 1 calc R
C21 C 0.8570(6) 0.6251(3) 1.1400(4) 0.0218(13) Uani 1 1 d .
H21A H 0.7902 0.6473 1.0867 0.033 Uiso 1 1 calc R
C22 C 0.9269(6) 0.6857(3) 1.2080(4) 0.0229(13) Uani 1 1 d .
H22 H 0.8629 0.7134 1.2356 0.034 Uiso 1 1 calc R
C23 C 0.9915(6) 0.7384(3) 1.1470(4) 0.0226(13) Uani 1 1 d .
H23 H 1.0275 0.7781 1.1942 0.034 Uiso 1 1 calc R
C24 C 0.9071(6) 0.7708(3) 1.0509(4) 0.0231(13) Uani 1 1 d .
H24 H 0.8829 0.7319 0.9991 0.035 Uiso 1 1 calc R
C25 C 0.9785(6) 0.8281(3) 1.0023(4) 0.0220(13) Uani 1 1 d .
H25 H 1.0647 0.8105 1.0027 0.033 Uiso 1 1 calc R
C26 C 0.9169(6) 0.8501(3) 0.8916(4) 0.0257(13) Uani 1 1 d .
H26 H 0.8347 0.8717 0.8955 0.039 Uiso 1 1 calc R
C27 C 0.9912(6) 0.9080(3) 0.8459(5) 0.0286(14) Uani 1 1 d .
H27 H 1.0417 0.9357 0.9043 0.043 Uiso 1 1 calc R
C28 C 0.9007(6) 0.9573(4) 0.7825(5) 0.0333(15) Uani 1 1 d .
H28 H 0.8570 0.9886 0.8192 0.050 Uiso 1 1 calc R
C29 C 0.8745(6) 0.9624(3) 0.6811(5) 0.0289(14) Uani 1 1 d .
H29 H 0.9172 0.9325 0.6417 0.043 Uiso 1 1 calc R
C30 C 0.4036(6) 0.4292(4) 0.8388(5) 0.0362(17) Uani 1 1 d .
H30A H 0.4018 0.3917 0.8901 0.054 Uiso 1 1 calc R
H30B H 0.4224 0.4080 0.7759 0.054 Uiso 1 1 calc R
H30C H 0.3224 0.4529 0.8224 0.054 Uiso 1 1 calc R
C31 C 0.7175(6) 0.6093(4) 1.2719(5) 0.0297(14) Uani 1 1 d .
H31A H 0.7733 0.6325 1.3297 0.045 Uiso 1 1 calc R
H31B H 0.6670 0.5735 1.2985 0.045 Uiso 1 1 calc R
H31C H 0.6629 0.6451 1.2320 0.045 Uiso 1 1 calc R
C32 C 1.0197(6) 0.6576(3) 1.3010(4) 0.0255(13) Uani 1 1 d .
H32A H 1.0640 0.6977 1.3394 0.038 Uiso 1 1 calc R
H32B H 1.0795 0.6261 1.2773 0.038 Uiso 1 1 calc R
H32C H 0.9752 0.6309 1.3460 0.038 Uiso 1 1 calc R
C33 C 0.7866(6) 0.8024(4) 1.0767(5) 0.0312(14) Uani 1 1 d .
H33A H 0.7351 0.7637 1.0952 0.047 Uiso 1 1 calc R
H33B H 0.7403 0.8279 1.0164 0.047 Uiso 1 1 calc R
H33C H 0.8081 0.8355 1.1349 0.047 Uiso 1 1 calc R
C34 C 0.8895(7) 0.7851(4) 0.8197(5) 0.0337(16) Uani 1 1 d .
H34A H 0.8237 0.7563 0.8397 0.051 Uiso 1 1 calc R
H34B H 0.9651 0.7563 0.8253 0.051 Uiso 1 1 calc R
H34C H 0.8623 0.8013 0.7483 0.051 Uiso 1 1 calc R
C35 C 1.0983(7) 0.9186(4) 1.1107(5) 0.0311(15) Uani 1 1 d .
C36 C 1.0867(8) 0.9900(4) 1.1568(6) 0.048(2) Uani 1 1 d .
H36A H 1.1617 1.0001 1.2089 0.072 Uiso 1 1 calc R
H36B H 1.0139 0.9906 1.1893 0.072 Uiso 1 1 calc R
H36C H 1.0768 1.0264 1.1025 0.072 Uiso 1 1 calc R
C37 C 1.1797(6) 0.8449(4) 0.8425(5) 0.0347(16) Uani 1 1 d .
H37A H 1.2421 0.8392 0.7995 0.052 Uiso 1 1 calc R
H37B H 1.1558 0.7979 0.8645 0.052 Uiso 1 1 calc R
H37C H 1.2146 0.8736 0.9035 0.052 Uiso 1 1 calc R
C38 C 0.4818(5) 0.7380(3) 0.9243(4) 0.0216(13) Uani 1 1 d .
H38 H 0.4531 0.7831 0.9425 0.032 Uiso 1 1 calc R
C39 C 0.3934(6) 0.7641(3) 1.1022(4) 0.0245(13) Uani 1 1 d .
H39A H 0.3082 0.7678 1.0601 0.037 Uiso 1 1 calc R
H39B H 0.4433 0.8042 1.0836 0.037 Uiso 1 1 calc R
C40 C 0.3890(6) 0.7680(3) 1.2156(4) 0.0255(13) Uani 1 1 d .
H40A H 0.4750 0.7682 1.2568 0.038 Uiso 1 1 calc R
H40B H 0.3487 0.8132 1.2293 0.038 Uiso 1 1 calc R
C41 C 0.3792(6) 0.6411(3) 1.2263(4) 0.0252(13) Uani 1 1 d .
H41A H 0.3302 0.6006 1.2451 0.038 Uiso 1 1 calc R
H41B H 0.4642 0.6381 1.2691 0.038 Uiso 1 1 calc R
C42 C 0.3861(6) 0.6354(3) 1.1139(4) 0.0261(13) Uani 1 1 d .
H42A H 0.4309 0.5913 1.1027 0.039 Uiso 1 1 calc R
H42B H 0.3008 0.6324 1.0717 0.039 Uiso 1 1 calc R
C43 C 0.3234(6) 0.7136(4) 1.3593(4) 0.0289(15) Uani 1 1 d .
H43A H 0.2800 0.7571 1.3734 0.043 Uiso 1 1 calc R
H43B H 0.4098 0.7153 1.3973 0.043 Uiso 1 1 calc R
H43C H 0.2817 0.6719 1.3816 0.043 Uiso 1 1 calc R
C1B C 0.8024(7) 0.4184(4) 0.5110(5) 0.0437(18) Uani 1 1 d .
C2B C 0.7325(14) 0.3882(8) 0.4083(8) 0.134(7) Uani 1 1 d .
H2B1 H 0.7918 0.3658 0.3717 0.202 Uiso 1 1 calc R
H2B2 H 0.6886 0.4268 0.3661 0.202 Uiso 1 1 calc R
H2B3 H 0.6722 0.3525 0.4213 0.202 Uiso 1 1 calc R
Cl3B Cl 0.8439(2) 0.50949(12) 0.5064(2) 0.0723(7) Uani 1 1 d .
Cl2B Cl 0.6895(2) 0.41390(13) 0.59167(18) 0.0686(7) Uani 1 1 d .
Cl1B Cl 0.9318(3) 0.36939(17) 0.5676(3) 0.0968(10) Uani 1 1 d .
C1A C 0.1534(7) 0.6297(5) 0.6667(6) 0.0448(18) Uani 1 1 d .
C2A C 0.1608(6) 0.5515(4) 0.6276(5) 0.0315(15) Uani 1 1 d .
H2BA H 0.1350 0.5503 0.5523 0.047 Uiso 1 1 calc R
H2BB H 0.1055 0.5209 0.6585 0.047 Uiso 1 1 calc R
H2BC H 0.2465 0.5341 0.6477 0.047 Uiso 1 1 calc R
Cl1A Cl 0.1921(3) 0.63008(15) 0.80358(17) 0.0739(7) Uani 1 1 d .
Cl2A Cl 0.2601(2) 0.68580(12) 0.61996(19) 0.0648(6) Uani 1 1 d .
Cl3A Cl 0.0027(2) 0.66360(16) 0.6253(2) 0.0850(9) Uani 1 1 d .

loop_
_atom_site_aniso_label
_atom_site_aniso_U_11
_atom_site_aniso_U_22
_atom_site_aniso_U_33
_atom_site_aniso_U_23
_atom_site_aniso_U_13
_atom_site_aniso_U_12
O1 0.036(3) 0.017(2) 0.028(2) -0.0004(17) 0.0114(19) 0.0009(19)
O4 0.042(3) 0.016(2) 0.037(2) 0.0019(18) 0.021(2) 0.001(2)
O6 0.034(2) 0.018(2) 0.020(2) 0.0019(16) 0.0080(17) -0.0007(19)
O8 0.040(3) 0.023(2) 0.027(2) -0.0051(18) 0.0126(19) -0.004(2)
O11 0.044(3) 0.021(2) 0.029(2) 0.0018(17) 0.018(2) -0.001(2)
O12 0.029(2) 0.026(2) 0.022(2) 0.0073(17) -0.0018(17) -0.008(2)
O15 0.059(3) 0.029(2) 0.023(2) -0.0044(19) 0.007(2) -0.018(2)
O21 0.028(2) 0.025(2) 0.031(2) -0.0047(17) 0.0146(19) -0.0005(19)
O23 0.015(2) 0.027(2) 0.024(2) 0.0010(17) 0.0047(16) 0.0025(18)
O25 0.033(3) 0.021(2) 0.032(2) -0.0002(17) 0.004(2) 0.0029(19)
O27 0.034(3) 0.043(3) 0.026(2) 0.004(2) 0.004(2) 0.000(2)
O35 0.033(3) 0.038(3) 0.051(3) -0.007(2) -0.005(2) 0.001(2)
N2 0.022(3) 0.020(3) 0.021(2) -0.0001(19) 0.009(2) -0.005(2)
N38 0.021(3) 0.023(3) 0.025(2) 0.001(2) 0.010(2) 0.000(2)
N39 0.028(3) 0.025(3) 0.018(2) 0.002(2) 0.010(2) 0.003(2)
N40 0.025(3) 0.024(3) 0.021(2) -0.001(2) 0.009(2) 0.001(2)
C1 0.018(3) 0.020(3) 0.022(3) -0.002(2) 0.002(2) -0.003(2)
C2 0.018(3) 0.021(3) 0.020(3) 0.005(2) 0.000(2) -0.006(3)
C3 0.025(3) 0.026(3) 0.014(3) 0.001(2) 0.003(2) 0.002(3)
C4 0.018(3) 0.019(3) 0.018(3) -0.003(2) 0.006(2) 0.003(3)
C5 0.021(3) 0.023(3) 0.025(3) -0.003(2) 0.006(2) 0.002(3)
C6 0.017(3) 0.024(3) 0.021(3) 0.002(2) 0.002(2) -0.005(3)
C7 0.020(3) 0.022(3) 0.020(3) -0.001(2) 0.003(2) -0.001(3)
C8 0.028(4) 0.024(3) 0.019(3) -0.001(2) -0.001(2) 0.002(3)
C9 0.016(3) 0.019(3) 0.021(3) 0.001(2) 0.001(2) -0.004(2)
C10 0.018(3) 0.019(3) 0.019(3) 0.001(2) -0.001(2) -0.004(3)
C11 0.025(3) 0.023(3) 0.019(3) 0.003(2) -0.004(2) 0.000(3)
C12 0.029(4) 0.022(3) 0.022(3) 0.000(2) 0.002(3) -0.006(3)
C13 0.035(4) 0.029(3) 0.023(3) 0.008(3) -0.001(3) 0.002(3)
C14 0.042(4) 0.027(3) 0.022(3) 0.002(3) 0.010(3) -0.007(3)
C15 0.024(3) 0.022(3) 0.024(3) 0.003(2) 0.001(3) -0.004(3)
C16 0.018(3) 0.021(3) 0.028(3) 0.007(2) 0.008(3) -0.001(3)
C17 0.022(3) 0.023(3) 0.029(3) 0.002(2) 0.007(3) -0.002(3)
C18 0.022(3) 0.017(3) 0.027(3) 0.003(2) 0.004(2) 0.002(3)
C19 0.029(4) 0.020(3) 0.027(3) 0.001(2) 0.010(3) 0.001(3)
C20 0.026(3) 0.027(3) 0.021(3) 0.003(2) 0.007(3) 0.007(3)
C21 0.023(3) 0.021(3) 0.021(3) -0.004(2) 0.004(2) 0.001(3)
C22 0.022(3) 0.026(3) 0.022(3) 0.001(2) 0.009(2) 0.002(3)
C23 0.020(3) 0.024(3) 0.022(3) -0.001(2) 0.001(2) 0.006(3)
C24 0.018(3) 0.023(3) 0.027(3) -0.001(2) 0.002(2) 0.001(3)
C25 0.026(3) 0.018(3) 0.021(3) -0.002(2) 0.003(2) -0.001(3)
C26 0.021(3) 0.028(3) 0.027(3) 0.003(3) 0.002(3) 0.001(3)
C27 0.029(4) 0.033(4) 0.023(3) 0.010(3) 0.003(3) 0.002(3)
C28 0.028(4) 0.031(4) 0.040(4) -0.001(3) 0.002(3) -0.007(3)
C29 0.025(3) 0.027(3) 0.034(3) 0.013(3) 0.004(3) -0.002(3)
C30 0.038(4) 0.028(4) 0.039(4) 0.013(3) -0.002(3) -0.013(3)
C31 0.023(3) 0.033(4) 0.035(3) 0.003(3) 0.010(3) -0.001(3)
C32 0.020(3) 0.034(4) 0.022(3) -0.001(2) 0.003(2) -0.002(3)
C33 0.024(3) 0.032(4) 0.036(3) 0.005(3) 0.004(3) 0.008(3)
C34 0.032(4) 0.033(4) 0.032(3) 0.002(3) -0.002(3) -0.005(3)
C35 0.035(4) 0.027(3) 0.030(3) -0.003(3) 0.004(3) -0.005(3)
C36 0.059(5) 0.038(4) 0.046(4) -0.006(3) 0.006(4) -0.003(4)
C37 0.034(4) 0.040(4) 0.031(3) 0.004(3) 0.010(3) 0.003(3)
C38 0.025(3) 0.019(3) 0.021(3) -0.001(2) 0.006(2) 0.000(3)
C39 0.024(3) 0.026(3) 0.024(3) 0.003(2) 0.008(3) 0.006(3)
C40 0.025(3) 0.027(3) 0.025(3) -0.003(3) 0.006(3) 0.003(3)
C41 0.024(3) 0.025(3) 0.028(3) 0.007(2) 0.009(3) 0.006(3)
C42 0.031(4) 0.022(3) 0.028(3) 0.002(3) 0.014(3) -0.001(3)
C43 0.032(4) 0.035(4) 0.021(3) 0.003(3) 0.007(3) 0.000(3)
C1B 0.044(4) 0.044(4) 0.042(4) 0.000(3) 0.006(3) -0.003(4)
C2B 0.159(12) 0.145(13) 0.063(7) -0.072(8) -0.064(7) 0.078(10)
Cl3B 0.0746(16) 0.0491(13) 0.0899(17) 0.0101(12) 0.0084(13) -0.0048(12)
Cl2B 0.0846(18) 0.0646(15) 0.0647(14) 0.0175(11) 0.0343(13) 0.0171(13)
Cl1B 0.0614(16) 0.0842(19) 0.139(3) 0.0311(18) 0.0066(16) 0.0331(15)
C1A 0.034(4) 0.054(5) 0.043(4) -0.004(4) 0.001(3) 0.000(4)
C2A 0.017(3) 0.042(4) 0.038(3) -0.023(3) 0.011(3) -0.001(3)
Cl1A 0.0912(18) 0.0815(17) 0.0441(11) -0.0106(11) 0.0020(11) -0.0038(15)
Cl2A 0.0627(14) 0.0565(14) 0.0753(14) -0.0022(11) 0.0141(11) -0.0067(11)
Cl3A 0.0559(14) 0.096(2) 0.0983(19) -0.0285(16) 0.0031(13) 0.0232(14)

loop_
_atom_type_symbol
_atom_type_description
_atom_type_scat_dispersion_real
_atom_type_scat_dispersion_imag
_atom_type_scat_source
C C 0.0033 0.0016 'International Tables Vol C Tables 4.2.6.8 and 6.1.1.4'
H H 0.0000 0.0000 'International Tables Vol C Tables 4.2.6.8 and 6.1.1.4'
N N 0.0061 0.0033 'International Tables Vol C Tables 4.2.6.8 and 6.1.1.4'
O O 0.0106 0.0060 'International Tables Vol C Tables 4.2.6.8 and 6.1.1.4'
Cl Cl 0.1484 0.1585 'International Tables Vol C Tables 4.2.6.8 and 6.1.1.4'

loop_
_geom_angle_atom_site_label_1
_geom_angle_atom_site_label_2
_geom_angle_atom_site_label_3
_geom_angle
C1 O1 H1 109.5
C4 O4 H4O 109.5
C6 O6 C12 107.6(4)
C8 O8 H8 109.5
C29 O12 C12 113.4(5)
C21 O21 H21 109.5
C23 O23 H23O 109.5
C35 O25 C25 119.4(5)
C37 O27 C27 114.3(4)
C15 N2 C2 129.0(5)
C15 N2 H2N 116.4
C2 N2 H2N 111.3
C38 N38 N39 120.9(5)
N38 N39 C42 112.3(4)
N38 N39 C39 118.9(4)
C42 N39 C39 112.4(4)
C40 N40 C43 109.9(5)
C40 N40 C41 109.5(4)
C43 N40 C41 109.4(5)
O1 C1 C2 122.5(5)
O1 C1 C9 118.0(5)
C2 C1 C9 119.4(5)
C1 C2 C3 121.3(5)
C1 C2 N2 122.3(5)
C3 C2 N2 116.3(5)
C4 C3 C2 118.8(5)
C4 C3 C38 116.6(5)
C2 C3 C38 124.6(5)
O4 C4 C3 116.4(5)
O4 C4 C10 122.2(5)
C3 C4 C10 121.3(5)
C6 C5 C11 106.4(5)
C6 C5 C10 119.7(5)
C11 C5 C10 133.5(5)
O6 C6 C7 121.1(5)
O6 C6 C5 114.6(5)
C7 C6 C5 124.4(5)
C6 C7 C8 116.6(5)
C6 C7 C14 123.0(5)
C8 C7 C14 120.3(5)
O8 C8 C7 116.9(5)
O8 C8 C9 120.1(5)
C7 C8 C9 123.0(5)
C10 C9 C1 120.2(5)
C10 C9 C8 118.5(5)
C1 C9 C8 121.2(5)
C9 C10 C4 118.8(5)
C9 C10 C5 117.8(5)
C4 C10 C5 123.4(5)
O11 C11 C5 132.5(6)
O11 C11 C12 120.5(5)
C5 C11 C12 107.0(5)
O12 C12 O6 109.3(5)
O12 C12 C13 109.4(5)
O6 C12 C13 110.1(5)
O12 C12 C11 111.7(4)
O6 C12 C11 104.2(4)
C13 C12 C11 112.0(5)
C12 C13 H13A 109.5
C12 C13 H13B 109.5
H13A C13 H13B 109.5
C12 C13 H13C 109.5
H13A C13 H13C 109.5
H13B C13 H13C 109.5
C7 C14 H14A 109.5
C7 C14 H14B 109.5
H14A C14 H14B 109.5
C7 C14 H14C 109.5
H14A C14 H14C 109.5
H14B C14 H14C 109.5
O15 C15 N2 124.3(5)
O15 C15 C16 118.4(5)
N2 C15 C16 117.3(5)
C17 C16 C15 123.8(5)
C17 C16 C30 122.3(5)
C15 C16 C30 113.9(5)
C16 C17 C18 129.6(6)
C16 C17 H17 115.2
C18 C17 H17 115.2
C19 C18 C17 121.6(6)
C19 C18 H18 119.2
C17 C18 H18 119.2
C18 C19 C20 128.2(5)
C18 C19 H19 115.9
C20 C19 H19 115.9
C21 C20 C19 113.2(5)
C21 C20 C31 112.8(5)
C19 C20 C31 105.5(5)
C21 C20 H20 108.4
C19 C20 H20 108.4
C31 C20 H20 108.4
O21 C21 C20 108.1(5)
O21 C21 C22 111.6(5)
C20 C21 C22 112.9(5)
O21 C21 H21A 108.0
C20 C21 H21A 108.0
C22 C21 H21A 108.0
C32 C22 C23 110.0(5)
C32 C22 C21 112.6(5)
C23 C22 C21 113.2(4)
C32 C22 H22 106.8
C23 C22 H22 106.8
C21 C22 H22 106.8
O23 C23 C22 110.3(5)
O23 C23 C24 105.7(4)
C22 C23 C24 115.0(5)
O23 C23 H23 108.5
C22 C23 H23 108.5
C24 C23 H23 108.5
C23 C24 C25 110.3(5)
C23 C24 C33 111.6(5)
C25 C24 C33 110.7(5)
C23 C24 H24 108.0
C25 C24 H24 108.0
C33 C24 H24 108.0
O25 C25 C26 106.0(5)
O25 C25 C24 108.5(5)
C26 C25 C24 114.8(5)
O25 C25 H25 109.1
C26 C25 H25 109.1
C24 C25 H25 109.1
C34 C26 C25 111.6(5)
C34 C26 C27 111.6(5)
C25 C26 C27 113.1(5)
C34 C26 H26 106.7
C25 C26 H26 106.7
C27 C26 H26 106.7
O27 C27 C28 109.8(5)
O27 C27 C26 113.6(5)
C28 C27 C26 108.1(5)
O27 C27 H27 108.4
C28 C27 H27 108.4
C26 C27 H27 108.4
C29 C28 C27 127.1(7)
C29 C28 H28 116.4
C27 C28 H28 116.4
C28 C29 O12 122.0(6)
C28 C29 H29 119.0
O12 C29 H29 119.0
C16 C30 H30A 109.5
C16 C30 H30B 109.5
H30A C30 H30B 109.5
C16 C30 H30C 109.5
H30A C30 H30C 109.5
H30B C30 H30C 109.5
C20 C31 H31A 109.5
C20 C31 H31B 109.5
H31A C31 H31B 109.5
C20 C31 H31C 109.5
H31A C31 H31C 109.5
H31B C31 H31C 109.5
C22 C32 H32A 109.5
C22 C32 H32B 109.5
H32A C32 H32B 109.5
C22 C32 H32C 109.5
H32A C32 H32C 109.5
H32B C32 H32C 109.5
C24 C33 H33A 109.5
C24 C33 H33B 109.5
H33A C33 H33B 109.5
C24 C33 H33C 109.5
H33A C33 H33C 109.5
H33B C33 H33C 109.5
C26 C34 H34A 109.5
C26 C34 H34B 109.5
H34A C34 H34B 109.5
C26 C34 H34C 109.5
H34A C34 H34C 109.5
H34B C34 H34C 109.5
O35 C35 O25 123.5(6)
O35 C35 C36 125.3(7)
O25 C35 C36 111.1(7)
C35 C36 H36A 109.5
C35 C36 H36B 109.5
H36A C36 H36B 109.5
C35 C36 H36C 109.5
H36A C36 H36C 109.5
H36B C36 H36C 109.5
O27 C37 H37A 109.5
O27 C37 H37B 109.5
H37A C37 H37B 109.5
O27 C37 H37C 109.5
H37A C37 H37C 109.5
H37B C37 H37C 109.5
N38 C38 C3 123.9(5)
N38 C38 H38 118.1
C3 C38 H38 118.1
N39 C39 C40 109.4(5)
N39 C39 H39A 109.8
C40 C39 H39A 109.8
N39 C39 H39B 109.8
C40 C39 H39B 109.8
H39A C39 H39B 108.2
N40 C40 C39 112.2(5)
N40 C40 H40A 109.2
C39 C40 H40A 109.2
N40 C40 H40B 109.2
C39 C40 H40B 109.2
H40A C40 H40B 107.9
N40 C41 C42 111.4(5)
N40 C41 H41A 109.4
C42 C41 H41A 109.4
N40 C41 H41B 109.4
C42 C41 H41B 109.4
H41A C41 H41B 108.0
N39 C42 C41 111.4(5)
N39 C42 H42A 109.3
C41 C42 H42A 109.3
N39 C42 H42B 109.3
C41 C42 H42B 109.3
H42A C42 H42B 108.0
N40 C43 H43A 109.5
N40 C43 H43B 109.5
H43A C43 H43B 109.5
N40 C43 H43C 109.5
H43A C43 H43C 109.5
H43B C43 H43C 109.5
C2B C1B Cl1B 114.2(7)
C2B C1B Cl3B 114.5(8)
Cl1B C1B Cl3B 109.4(4)
C2B C1B Cl2B 103.2(8)
Cl1B C1B Cl2B 108.8(4)
Cl3B C1B Cl2B 106.2(4)
C1B C2B H2B1 109.5
C1B C2B H2B2 109.5
H2B1 C2B H2B2 109.5
C1B C2B H2B3 109.5
H2B1 C2B H2B3 109.5
H2B2 C2B H2B3 109.5
C2A C1A Cl3A 110.2(5)
C2A C1A Cl1A 108.9(5)
Cl3A C1A Cl1A 109.6(4)
C2A C1A Cl2A 111.1(5)
Cl3A C1A Cl2A 108.8(5)
Cl1A C1A Cl2A 108.2(4)
C1A C2A H2BA 109.5
C1A C2A H2BB 109.5
H2BA C2A H2BB 109.5
C1A C2A H2BC 109.5
H2BA C2A H2BC 109.5
H2BB C2A H2BC 109.5

loop_
_geom_bond_atom_site_label_1
_geom_bond_atom_site_label_2
_geom_bond_distance
O1 C1 1.357(7)
O1 H1 0.8400
O4 C4 1.355(7)
O4 H4O 0.8400
O6 C6 1.352(7)
O6 C12 1.452(7)
O8 C8 1.337(7)
O8 H8 0.8400
O11 C11 1.238(7)
O12 C29 1.393(7)
O12 C12 1.415(7)
O15 C15 1.249(7)
O21 C21 1.437(7)
O21 H21 0.8400
O23 C23 1.437(7)
O23 H23O 0.8400
O25 C35 1.354(8)
O25 C25 1.460(7)
O27 C37 1.418(8)
O27 C27 1.428(8)
O35 C35 1.193(8)
N2 C15 1.335(8)
N2 C2 1.432(7)
N2 H2N 0.9000
N38 C38 1.272(7)
N38 N39 1.377(7)
N39 C42 1.448(8)
N39 C39 1.464(8)
N40 C40 1.454(8)
N40 C43 1.467(7)
N40 C41 1.471(8)
C1 C2 1.381(8)
C1 C9 1.424(8)
C2 C3 1.423(8)
C3 C4 1.393(8)
C3 C38 1.466(8)
C4 C10 1.416(8)
C5 C6 1.401(8)
C5 C11 1.412(9)
C5 C10 1.441(8)
C6 C7 1.377(8)
C7 C8 1.380(9)
C7 C14 1.509(8)
C8 C9 1.466(8)
C9 C10 1.415(8)
C11 C12 1.546(8)
C12 C13 1.499(9)
C13 H13A 0.9800
C13 H13B 0.9800
C13 H13C 0.9800
C14 H14A 0.9800
C14 H14B 0.9800
C14 H14C 0.9800
C15 C16 1.487(8)
C16 C17 1.349(8)
C16 C30 1.492(9)
C17 C18 1.448(8)
C17 H17 0.9500
C18 C19 1.330(8)
C18 H18 0.9500
C19 C20 1.520(9)
C19 H19 0.9500
C20 C21 1.513(8)
C20 C31 1.556(9)
C20 H20 1.0000
C21 C22 1.553(8)
C21 H21A 1.0000
C22 C32 1.524(8)
C22 C23 1.536(9)
C22 H22 1.0000
C23 C24 1.539(8)
C23 H23 1.0000
C24 C25 1.543(8)
C24 C33 1.548(9)
C24 H24 1.0000
C25 C26 1.540(8)
C25 H25 1.0000
C26 C34 1.537(9)
C26 C27 1.551(9)
C26 H26 1.0000
C27 C28 1.487(9)
C27 H27 1.0000
C28 C29 1.317(9)
C28 H28 0.9500
C29 H29 0.9500
C30 H30A 0.9800
C30 H30B 0.9800
C30 H30C 0.9800
C31 H31A 0.9800
C31 H31B 0.9800
C31 H31C 0.9800
C32 H32A 0.9800
C32 H32B 0.9800
C32 H32C 0.9800
C33 H33A 0.9800
C33 H33B 0.9800
C33 H33C 0.9800
C34 H34A 0.9800
C34 H34B 0.9800
C34 H34C 0.9800
C35 C36 1.487(10)
C36 H36A 0.9800
C36 H36B 0.9800
C36 H36C 0.9800
C37 H37A 0.9800
C37 H37B 0.9800
C37 H37C 0.9800
C38 H38 0.9500
C39 C40 1.512(8)
C39 H39A 0.9900
C39 H39B 0.9900
C40 H40A 0.9900
C40 H40B 0.9900
C41 C42 1.506(8)
C41 H41A 0.9900
C41 H41B 0.9900
C42 H42A 0.9900
C42 H42B 0.9900
C43 H43A 0.9800
C43 H43B 0.9800
C43 H43C 0.9800
C1B C2B 1.527(11)
C1B Cl1B 1.731(8)
C1B Cl3B 1.772(8)
C1B Cl2B 1.792(8)
C2B H2B1 0.9800
C2B H2B2 0.9800
C2B H2B3 0.9800
C1A C2A 1.563(10)
C1A Cl3A 1.753(8)
C1A Cl1A 1.773(8)
C1A Cl2A 1.776(8)
C2A H2BA 0.9800
C2A H2BB 0.9800
C2A H2BC 0.9800

loop_
_geom_hbond_atom_site_label_D
_geom_hbond_atom_site_label_H
_geom_hbond_atom_site_label_A
_geom_hbond_distance_DH
_geom_hbond_distance_HA
_geom_hbond_distance_DA
_geom_hbond_angle_DHA
_geom_hbond_site_symmetry_A
O8 H8 O1 0.84 1.76 2.510(6) 148 .
O21 H21 O23 0.84 2.01 2.744(6) 146 .
O4 H4O O11 0.84 1.75 2.567(6) 164 .
N2 H2N N38 0.90 1.88 2.670(7) 145 .
O1 H1 O15 0.84 1.64 2.457(6) 164 .
O23 H23O N40 0.84 1.98 2.806(6) 170 1_655

loop_
_geom_torsion_atom_site_label_1
_geom_torsion_atom_site_label_2
_geom_torsion_atom_site_label_3
_geom_torsion_atom_site_label_4
_geom_torsion
C38 N38 N39 C42 148.8(5)
C38 N38 N39 C39 14.7(8)
O1 C1 C2 C3 173.8(5)
C9 C1 C2 C3 -2.8(8)
O1 C1 C2 N2 -3.2(9)
C9 C1 C2 N2 -179.7(5)
C15 N2 C2 C1 -32.2(9)
C15 N2 C2 C3 150.7(6)
C1 C2 C3 C4 1.7(8)
N2 C2 C3 C4 178.8(5)
C1 C2 C3 C38 -176.7(5)
N2 C2 C3 C38 0.4(8)
C2 C3 C4 O4 -179.5(5)
C38 C3 C4 O4 -1.0(8)
C2 C3 C4 C10 -1.9(8)
C38 C3 C4 C10 176.6(5)
C12 O6 C6 C7 -173.3(5)
C12 O6 C6 C5 5.1(6)
C11 C5 C6 O6 -2.8(7)
C10 C5 C6 O6 -175.9(5)
C11 C5 C6 C7 175.5(5)
C10 C5 C6 C7 2.4(9)
O6 C6 C7 C8 175.4(5)
C5 C6 C7 C8 -2.8(8)
O6 C6 C7 C14 -1.2(9)
C5 C6 C7 C14 -179.4(6)
C6 C7 C8 O8 -179.1(5)
C14 C7 C8 O8 -2.4(8)
C6 C7 C8 C9 0.6(8)
C14 C7 C8 C9 177.3(5)
O1 C1 C9 C10 -172.5(5)
C2 C1 C9 C10 4.2(8)
O1 C1 C9 C8 3.3(8)
C2 C1 C9 C8 -180.0(5)
O8 C8 C9 C10 -178.6(5)
C7 C8 C9 C10 1.8(9)
O8 C8 C9 C1 5.5(9)
C7 C8 C9 C1 -174.1(6)
C1 C9 C10 C4 -4.4(8)
C8 C9 C10 C4 179.7(5)
C1 C9 C10 C5 173.9(5)
C8 C9 C10 C5 -2.1(8)
O4 C4 C10 C9 -179.3(5)
C3 C4 C10 C9 3.2(8)
O4 C4 C10 C5 2.6(9)
C3 C4 C10 C5 -174.9(5)
C6 C5 C10 C9 0.2(8)
C11 C5 C10 C9 -170.7(6)
C6 C5 C10 C4 178.3(5)
C11 C5 C10 C4 7.5(10)
C6 C5 C11 O11 -179.9(6)
C10 C5 C11 O11 -8.2(12)
C6 C5 C11 C12 -0.6(6)
C10 C5 C11 C12 171.1(6)
C29 O12 C12 O6 -57.7(6)
C29 O12 C12 C13 -178.3(5)
C29 O12 C12 C11 57.0(6)
C6 O6 C12 O12 114.5(5)
C6 O6 C12 C13 -125.2(5)
C6 O6 C12 C11 -5.0(6)
O11 C11 C12 O12 65.0(7)
C5 C11 C12 O12 -114.4(5)
O11 C11 C12 O6 -177.2(5)
C5 C11 C12 O6 3.4(6)
O11 C11 C12 C13 -58.2(7)
C5 C11 C12 C13 122.4(5)
C2 N2 C15 O15 2.0(10)
C2 N2 C15 C16 -175.1(5)
O15 C15 C16 C17 144.4(6)
N2 C15 C16 C17 -38.4(9)
O15 C15 C16 C30 -34.1(8)
N2 C15 C16 C30 143.1(6)
C15 C16 C17 C18 -1.5(10)
C30 C16 C17 C18 176.9(6)
C16 C17 C18 C19 167.6(6)
C17 C18 C19 C20 -169.3(6)
C18 C19 C20 C21 -8.6(9)
C18 C19 C20 C31 115.2(7)
C19 C20 C21 O21 -67.2(6)
C31 C20 C21 O21 173.1(5)
C19 C20 C21 C22 168.8(5)
C31 C20 C21 C22 49.1(7)
O21 C21 C22 C32 -69.0(6)
C20 C21 C22 C32 53.0(7)
O21 C21 C22 C23 56.6(6)
C20 C21 C22 C23 178.7(5)
C32 C22 C23 O23 60.6(6)
C21 C22 C23 O23 -66.4(6)
C32 C22 C23 C24 -179.9(5)
C21 C22 C23 C24 53.1(7)
O23 C23 C24 C25 -63.5(6)
C22 C23 C24 C25 174.5(5)
O23 C23 C24 C33 173.0(5)
C22 C23 C24 C33 51.0(7)
C35 O25 C25 C26 -117.3(5)
C35 O25 C25 C24 118.9(6)
C23 C24 C25 O25 -76.9(6)
C33 C24 C25 O25 47.1(6)
C23 C24 C25 C26 164.7(5)
C33 C24 C25 C26 -71.3(6)
O25 C25 C26 C34 -173.3(5)
C24 C25 C26 C34 -53.5(7)
O25 C25 C26 C27 59.9(6)
C24 C25 C26 C27 179.6(5)
C37 O27 C27 C28 166.7(5)
C37 O27 C27 C26 -72.1(6)
C34 C26 C27 O27 -31.8(7)
C25 C26 C27 O27 95.1(6)
C34 C26 C27 C28 90.3(6)
C25 C26 C27 C28 -142.8(5)
O27 C27 C28 C29 16.4(9)
C26 C27 C28 C29 -108.0(7)
C27 C28 C29 O12 179.0(6)
C12 O12 C29 C28 -104.5(7)
C25 O25 C35 O35 -6.4(9)
C25 O25 C35 C36 171.4(5)
N39 N38 C38 C3 171.7(5)
C4 C3 C38 N38 -171.2(6)
C2 C3 C38 N38 7.2(9)
N38 N39 C39 C40 -171.0(5)
C42 N39 C39 C40 54.9(6)
C43 N40 C40 C39 178.1(5)
C41 N40 C40 C39 57.8(6)
N39 C39 C40 N40 -57.0(6)
C40 N40 C41 C42 -56.0(6)
C43 N40 C41 C42 -176.6(5)
N38 N39 C42 C41 168.1(5)
C39 N39 C42 C41 -54.8(6)
N40 C41 C42 N39 54.9(7)
